data_7111459
loop_
_publ_author_name
'Mungur, Shaheed A.'
'Liddle, Stephen T.'
'Wilson, Claire'
'Sarsfield, Mark J.'
'Arnold, Polly L.'

_publ_section_title
;
 Bent metal carbene geometries in amido N-heterocyclic carbene complexes
;
_journal_issue 23
_journal_name_full 'Chemical Communications'
_journal_page_first 2738
_journal_page_last 2739
_journal_paper_doi 10.1039/b410074c
_journal_year 2004
_chemical_formula_moiety 'C26 H48 Li2 N6'
_chemical_formula_sum 'C26 H48 Li2 N6'
_chemical_formula_weight 458.58
_chemical_name_systematic
;
?
;
_space_group_IT_number 61
_symmetry_cell_setting orthorhombic
_symmetry_space_group_name_Hall '-P 2ac 2ab'
_symmetry_space_group_name_H-M 'P b c a'
_atom_sites_solution_hydrogens geom
_atom_sites_solution_primary direct
_atom_sites_solution_secondary difmap
_audit_creation_method SHELXL-97
_cell_angle_alpha 90.00
_cell_angle_beta 90.00
_cell_angle_gamma 90.00
_cell_formula_units_Z 8
_cell_length_a 10.6274(13)
_cell_length_b 19.835(3)
_cell_length_c 28.003(3)
_cell_measurement_reflns_used 5125
_cell_measurement_temperature 150(2)
_cell_measurement_theta_max 26.7
_cell_measurement_theta_min 2.2
_cell_volume 5902.9(13)
_computing_cell_refinement 'Bruker SAINT v6.36a'
_computing_data_collection 'Bruker SMART v5.625'
_computing_data_reduction 'Bruker SAINT v6.36a; Bruker SHELXTL v6.12'
_computing_molecular_graphics 'Bruker SHELXTL v6.12'
_computing_publication_material 'enCIFer(Allen et al.,2004); PLATON(Spek,2003)'
_computing_structure_refinement 'SHELXL-97 (Sheldrick, 1997)'
_computing_structure_solution 'SHELXS-97 (Sheldrick, 1990)'
_diffrn_ambient_temperature 150(2)
_diffrn_measured_fraction_theta_full 0.998
_diffrn_measured_fraction_theta_max 0.998
_diffrn_measurement_device_type 'Bruker SMART1000 CCD area detector'
_diffrn_measurement_method omega
_diffrn_radiation_monochromator graphite
_diffrn_radiation_source 'fine-focus sealed tube'
_diffrn_radiation_type MoK\a
_diffrn_radiation_wavelength 0.71073
_diffrn_reflns_av_R_equivalents 0.1060
_diffrn_reflns_av_sigmaI/netI 0.0654
_diffrn_reflns_limit_h_max 12
_diffrn_reflns_limit_h_min -12
_diffrn_reflns_limit_k_max 23
_diffrn_reflns_limit_k_min -23
_diffrn_reflns_limit_l_max 32
_diffrn_reflns_limit_l_min -32
_diffrn_reflns_number 41265
_diffrn_reflns_theta_full 24.71
_diffrn_reflns_theta_max 24.71
_diffrn_reflns_theta_min 2.18
_diffrn_standards_decay_% 0
_diffrn_standards_number 0
_exptl_absorpt_coefficient_mu 0.061
_exptl_absorpt_correction_type none
_exptl_crystal_colour block
_exptl_crystal_density_diffrn 1.032
_exptl_crystal_density_method 'not measured'
_exptl_crystal_description colourless
_exptl_crystal_F_000 2016
_exptl_crystal_size_max .36
_exptl_crystal_size_mid .29
_exptl_crystal_size_min .27
_refine_diff_density_max 0.303
_refine_diff_density_min -0.284
_refine_diff_density_rms 0.040
_refine_ls_extinction_method none
_refine_ls_goodness_of_fit_ref 0.909
_refine_ls_hydrogen_treatment constr
_refine_ls_matrix_type full
_refine_ls_number_parameters 304
_refine_ls_number_reflns 5024
_refine_ls_number_restraints 30
_refine_ls_restrained_S_all 0.949
_refine_ls_R_factor_all 0.0953
_refine_ls_R_factor_gt 0.0495
_refine_ls_shift/su_max 0.004
_refine_ls_shift/su_mean 0.000
_refine_ls_structure_factor_coef Fsqd
_refine_ls_weighting_details 'calc w==1/[\s^2^(Fo^2^)+(0.0789P)^2^] where P==(Fo^2^+2Fc^2^)/3'
_refine_ls_weighting_scheme calc
_refine_ls_wR_factor_gt 0.1212
_refine_ls_wR_factor_ref 0.1378
_reflns_number_gt 2946
_reflns_number_total 5024
_reflns_threshold_expression >2sigma(I)
_cod_data_source_file b410074csup1.cif
_cod_data_source_block litpcb
_cod_original_sg_symbol_H-M Pbca
_cod_database_code 7111459

loop_
_symmetry_equiv_pos_as_xyz
'x, y, z'
'-x+1/2, -y, z+1/2'
'x+1/2, -y+1/2, -z'
'-x, y+1/2, -z+1/2'
'-x, -y, -z'
'x-1/2, y, -z-1/2'
'-x-1/2, y-1/2, z'
'x, -y-1/2, z-1/2'

loop_
_atom_site_label
_atom_site_type_symbol
_atom_site_fract_x
_atom_site_fract_y
_atom_site_fract_z
_atom_site_U_iso_or_equiv
_atom_site_adp_type
_atom_site_occupancy
_atom_site_symmetry_multiplicity
_atom_site_calc_flag
_atom_site_refinement_flags
_atom_site_disorder_assembly
_atom_site_disorder_group
Li1 Li 0.5174(4) -0.03746(18) 0.13867(13) 0.0317(9) Uani 1 1 d . . .
Li2 Li 0.5304(4) 0.07526(18) 0.10690(14) 0.0337(9) Uani 1 1 d . . .
N1 N 0.39212(16) 0.00647(9) 0.09370(6) 0.0278(4) Uani 1 1 d . . .
N2 N 0.45141(17) -0.14332(8) 0.07822(7) 0.0286(4) Uani 1 1 d . . .
N3 N 0.41733(16) -0.19727(8) 0.14280(7) 0.0304(5) Uani 1 1 d . . .
N21 N 0.66373(16) 0.02563(8) 0.14441(6) 0.0289(4) Uani 1 1 d . . .
N22 N 0.75391(18) 0.12022(9) 0.06584(6) 0.0314(5) Uani 1 1 d . . .
N23 N 0.68328(17) 0.21951(9) 0.07680(7) 0.0335(5) Uani 1 1 d . A .
C1 C 0.4746(2) -0.14049(10) 0.12589(8) 0.0289(5) Uani 1 1 d . . .
C2 C 0.3802(2) -0.19875(11) 0.06571(9) 0.0368(6) Uani 1 1 d . . .
H2A H 0.3512 -0.2101 0.0347 0.044 Uiso 1 1 calc R . .
C3 C 0.3603(2) -0.23318(11) 0.10599(9) 0.0381(6) Uani 1 1 d . . .
H3A H 0.3156 -0.2744 0.1090 0.046 Uiso 1 1 calc R . .
C10 C 0.2669(2) 0.03087(12) 0.10716(9) 0.0367(6) Uani 1 1 d . . .
C11 C 0.4838(2) -0.08772(11) 0.04610(8) 0.0324(6) Uani 1 1 d . . .
H11A H 0.4874 -0.1047 0.0129 0.039 Uiso 1 1 calc R . .
H11B H 0.5682 -0.0703 0.0545 0.039 Uiso 1 1 calc R . .
C12 C 0.3886(2) -0.03060(11) 0.04899(8) 0.0326(5) Uani 1 1 d . . .
H12A H 0.4044 0.0012 0.0224 0.039 Uiso 1 1 calc R . .
H12B H 0.3031 -0.0495 0.0446 0.039 Uiso 1 1 calc R . .
C17 C 0.1783(3) -0.02683(15) 0.12204(11) 0.0627(8) Uani 1 1 d . . .
H17A H 0.2180 -0.0535 0.1474 0.094 Uiso 1 1 calc R . .
H17B H 0.1615 -0.0558 0.0944 0.094 Uiso 1 1 calc R . .
H17C H 0.0989 -0.0079 0.1338 0.094 Uiso 1 1 calc R . .
C18 C 0.2039(3) 0.07266(15) 0.06736(10) 0.0603(9) Uani 1 1 d . . .
H18A H 0.2598 0.1096 0.0580 0.090 Uiso 1 1 calc R . .
H18B H 0.1242 0.0912 0.0791 0.090 Uiso 1 1 calc R . .
H18C H 0.1876 0.0437 0.0397 0.090 Uiso 1 1 calc R . .
C19 C 0.2833(2) 0.07706(13) 0.15009(9) 0.0469(7) Uani 1 1 d . . .
H19A H 0.3234 0.0520 0.1762 0.070 Uiso 1 1 calc R . .
H19B H 0.2007 0.0934 0.1606 0.070 Uiso 1 1 calc R . .
H19C H 0.3363 0.1155 0.1412 0.070 Uiso 1 1 calc R . .
C20 C 0.4136(2) -0.21858(11) 0.19373(9) 0.0351(6) Uani 1 1 d . . .
C21 C 0.6454(2) 0.15364(11) 0.07566(8) 0.0307(5) Uani 1 1 d . . .
C22 C 0.8558(2) 0.16284(13) 0.06214(9) 0.0437(7) Uani 1 1 d . . .
H22A H 0.9405 0.1503 0.0561 0.052 Uiso 1 1 calc R . .
C23 C 0.8119(2) 0.22564(13) 0.06882(10) 0.0457(7) Uani 1 1 d . . .
H23A H 0.8593 0.2662 0.0682 0.055 Uiso 1 1 calc R . .
C27 C 0.2769(2) -0.22878(14) 0.20846(10) 0.0546(8) Uani 1 1 d . . .
H27A H 0.2311 -0.1861 0.2052 0.082 Uiso 1 1 calc R . .
H27B H 0.2735 -0.2438 0.2418 0.082 Uiso 1 1 calc R . .
H27C H 0.2382 -0.2629 0.1879 0.082 Uiso 1 1 calc R . .
C28 C 0.4887(3) -0.28376(12) 0.19845(10) 0.0519(7) Uani 1 1 d . . .
H28A H 0.5759 -0.2758 0.1886 0.078 Uiso 1 1 calc R . .
H28B H 0.4513 -0.3185 0.1780 0.078 Uiso 1 1 calc R . .
H28C H 0.4871 -0.2989 0.2318 0.078 Uiso 1 1 calc R . .
C29 C 0.4732(3) -0.16406(12) 0.22459(9) 0.0455(7) Uani 1 1 d . . .
H29A H 0.4251 -0.1222 0.2214 0.068 Uiso 1 1 calc R . .
H29B H 0.5601 -0.1564 0.2142 0.068 Uiso 1 1 calc R . .
H29C H 0.4727 -0.1785 0.2581 0.068 Uiso 1 1 calc R . .
C30 C 0.6950(2) 0.03485(10) 0.19507(8) 0.0297(5) Uani 1 1 d . . .
C31 C 0.7627(2) 0.04649(11) 0.06571(8) 0.0352(6) Uani 1 1 d . . .
H31A H 0.8362 0.0328 0.0463 0.042 Uiso 1 1 calc R . .
H31B H 0.6864 0.0277 0.0504 0.042 Uiso 1 1 calc R . .
C32 C 0.7758(2) 0.01659(11) 0.11533(8) 0.0353(6) Uani 1 1 d . . .
H32A H 0.7939 -0.0322 0.1125 0.042 Uiso 1 1 calc R . .
H32B H 0.8482 0.0380 0.1316 0.042 Uiso 1 1 calc R . .
C37 C 0.7662(2) 0.10124(11) 0.20455(9) 0.0441(7) Uani 1 1 d . . .
H37A H 0.7175 0.1391 0.1918 0.066 Uiso 1 1 calc R . .
H37B H 0.8486 0.0996 0.1889 0.066 Uiso 1 1 calc R . .
H37C H 0.7777 0.1072 0.2390 0.066 Uiso 1 1 calc R . .
C38 C 0.7723(2) -0.02406(11) 0.21528(9) 0.0401(6) Uani 1 1 d . . .
H38A H 0.7277 -0.0665 0.2094 0.060 Uiso 1 1 calc R . .
H38B H 0.7839 -0.0178 0.2497 0.060 Uiso 1 1 calc R . .
H38C H 0.8547 -0.0254 0.1996 0.060 Uiso 1 1 calc R . .
C39 C 0.5719(2) 0.03830(13) 0.22279(9) 0.0444(7) Uani 1 1 d . . .
H39A H 0.5205 0.0755 0.2105 0.067 Uiso 1 1 calc R . .
H39B H 0.5899 0.0459 0.2567 0.067 Uiso 1 1 calc R . .
H39C H 0.5261 -0.0043 0.2190 0.067 Uiso 1 1 calc R . .
C40 C 0.6020(2) 0.27855(11) 0.08813(9) 0.0414(6) Uani 1 1 d D . .
C47 C 0.4645(5) 0.2573(3) 0.0763(2) 0.0521(16) Uiso 0.50 1 d PD A 1
H47A H 0.4611 0.2389 0.0438 0.078 Uiso 0.50 1 calc PR A 1
H47B H 0.4092 0.2967 0.0785 0.078 Uiso 0.50 1 calc PR A 1
H47C H 0.4366 0.2229 0.0990 0.078 Uiso 0.50 1 calc PR A 1
C48 C 0.6178(8) 0.3008(4) 0.1382(2) 0.085(3) Uiso 0.50 1 d PD A 1
H48A H 0.5439 0.2873 0.1568 0.128 Uiso 0.50 1 calc PR A 1
H48B H 0.6266 0.3499 0.1391 0.128 Uiso 0.50 1 calc PR A 1
H48C H 0.6933 0.2798 0.1517 0.128 Uiso 0.50 1 calc PR A 1
C49 C 0.6343(8) 0.3339(3) 0.0518(2) 0.045(2) Uiso 0.50 1 d PD A 1
H49A H 0.6028 0.3209 0.0202 0.067 Uiso 0.50 1 calc PR A 1
H49B H 0.7258 0.3397 0.0504 0.067 Uiso 0.50 1 calc PR A 1
H49C H 0.5950 0.3764 0.0617 0.067 Uiso 0.50 1 calc PR A 1
C47' C 0.4699(4) 0.2570(3) 0.1011(2) 0.0444(14) Uiso 0.50 1 d PD A 2
H47D H 0.4294 0.2366 0.0732 0.067 Uiso 0.50 1 calc PR A 2
H47E H 0.4215 0.2965 0.1114 0.067 Uiso 0.50 1 calc PR A 2
H47F H 0.4733 0.2241 0.1272 0.067 Uiso 0.50 1 calc PR A 2
C48' C 0.6603(6) 0.3112(3) 0.13475(16) 0.0347(14) Uiso 0.50 1 d PD A 2
H48D H 0.7506 0.3187 0.1300 0.052 Uiso 0.50 1 calc PR A 2
H48E H 0.6476 0.2808 0.1619 0.052 Uiso 0.50 1 calc PR A 2
H48F H 0.6188 0.3544 0.1412 0.052 Uiso 0.50 1 calc PR A 2
C49' C 0.6029(7) 0.3303(4) 0.0488(2) 0.054(3) Uiso 0.50 1 d PD A 2
H49D H 0.5661 0.3108 0.0199 0.081 Uiso 0.50 1 calc PR A 2
H49E H 0.6898 0.3442 0.0423 0.081 Uiso 0.50 1 calc PR A 2
H49F H 0.5536 0.3697 0.0587 0.081 Uiso 0.50 1 calc PR A 2

loop_
_atom_site_aniso_label
_atom_site_aniso_U_11
_atom_site_aniso_U_22
_atom_site_aniso_U_33
_atom_site_aniso_U_23
_atom_site_aniso_U_13
_atom_site_aniso_U_12
Li1 0.034(2) 0.028(2) 0.033(2) -0.0006(17) -0.0043(17) 0.0003(17)
Li2 0.030(2) 0.031(2) 0.040(2) 0.0018(18) 0.0006(18) -0.0005(17)
N1 0.0253(10) 0.0271(10) 0.0309(11) 0.0003(8) -0.0021(8) 0.0022(8)
N2 0.0279(10) 0.0230(10) 0.0349(12) -0.0022(8) -0.0005(8) 0.0001(8)
N3 0.0262(10) 0.0225(10) 0.0423(12) -0.0013(9) -0.0023(9) 0.0002(8)
N21 0.0276(10) 0.0271(10) 0.0320(11) -0.0004(8) -0.0020(9) 0.0013(8)
N22 0.0294(11) 0.0301(10) 0.0348(11) 0.0010(9) 0.0009(9) -0.0004(9)
N23 0.0257(11) 0.0276(10) 0.0472(13) 0.0030(9) 0.0013(9) -0.0031(9)
C1 0.0248(12) 0.0236(12) 0.0382(14) 0.0017(10) 0.0004(10) 0.0017(10)
C2 0.0333(14) 0.0327(13) 0.0445(16) -0.0093(12) -0.0044(12) 0.0009(11)
C3 0.0332(14) 0.0264(12) 0.0549(17) -0.0064(12) -0.0015(12) -0.0051(10)
C10 0.0282(13) 0.0374(13) 0.0445(15) -0.0014(12) 0.0005(11) 0.0064(11)
C11 0.0341(14) 0.0330(13) 0.0300(13) -0.0001(11) 0.0020(11) -0.0012(11)
C12 0.0314(13) 0.0320(13) 0.0345(13) 0.0027(11) -0.0030(11) -0.0005(11)
C17 0.0359(16) 0.073(2) 0.079(2) -0.0066(17) 0.0153(15) -0.0072(15)
C18 0.0534(18) 0.069(2) 0.0589(19) -0.0057(16) -0.0167(15) 0.0314(15)
C19 0.0428(16) 0.0507(16) 0.0471(16) -0.0065(14) 0.0038(13) 0.0170(13)
C20 0.0326(14) 0.0292(12) 0.0435(15) 0.0083(11) -0.0006(11) -0.0005(11)
C21 0.0307(13) 0.0292(12) 0.0323(14) 0.0031(10) -0.0026(10) -0.0004(11)
C22 0.0267(14) 0.0427(15) 0.0616(19) 0.0058(13) 0.0064(12) -0.0023(12)
C23 0.0301(14) 0.0395(15) 0.0674(19) 0.0059(13) 0.0052(13) -0.0091(12)
C27 0.0421(17) 0.0643(19) 0.0575(19) 0.0120(15) 0.0074(13) -0.0005(14)
C28 0.0543(18) 0.0334(14) 0.068(2) 0.0096(13) -0.0083(15) 0.0033(13)
C29 0.0582(18) 0.0371(14) 0.0413(16) 0.0046(12) -0.0013(13) -0.0046(13)
C30 0.0298(13) 0.0255(12) 0.0339(14) -0.0006(10) -0.0052(11) -0.0063(10)
C31 0.0372(14) 0.0308(13) 0.0376(14) -0.0035(11) 0.0013(11) 0.0031(11)
C32 0.0339(14) 0.0312(13) 0.0409(15) -0.0018(11) -0.0011(11) 0.0039(11)
C37 0.0495(17) 0.0324(13) 0.0504(17) -0.0054(12) -0.0085(13) -0.0085(12)
C38 0.0443(15) 0.0369(14) 0.0389(15) 0.0022(11) -0.0106(12) -0.0012(12)
C39 0.0432(16) 0.0529(16) 0.0371(15) -0.0045(13) 0.0004(12) -0.0045(13)
C40 0.0399(15) 0.0296(13) 0.0548(17) 0.0026(12) 0.0055(13) 0.0005(11)

loop_
_atom_type_symbol
_atom_type_description
_atom_type_scat_dispersion_real
_atom_type_scat_dispersion_imag
_atom_type_scat_source
C C 0.0033 0.0016 'International Tables Vol C Tables 4.2.6.8 and 6.1.1.4'
H H 0.0000 0.0000 'International Tables Vol C Tables 4.2.6.8 and 6.1.1.4'
Li Li -0.0003 0.0001 'International Tables Vol C Tables 4.2.6.8 and 6.1.1.4'
N N 0.0061 0.0033 'International Tables Vol C Tables 4.2.6.8 and 6.1.1.4'

loop_
_geom_angle_atom_site_label_1
_geom_angle_atom_site_label_2
_geom_angle_atom_site_label_3
_geom_angle
N21 Li1 N1 106.92(18)
N21 Li1 C1 141.4(2)
N1 Li1 C1 99.67(17)
N21 Li1 Li2 53.52(14)
N1 Li1 Li2 53.86(13)
C1 Li1 Li2 147.4(2)
N21 Li2 N1 105.88(17)
N21 Li2 C21 99.46(18)
N1 Li2 C21 144.6(2)
N21 Li2 Li1 52.85(13)
N1 Li2 Li1 53.48(13)
C21 Li2 Li1 148.1(2)
N21 Li2 C31 59.57(12)
N1 Li2 C31 115.26(17)
C21 Li2 C31 58.57(12)
Li1 Li2 C31 90.77(15)
C12 N1 C10 111.45(17)
C12 N1 Li1 109.54(16)
C10 N1 Li1 125.31(18)
C12 N1 Li2 120.90(17)
C10 N1 Li2 112.76(17)
Li1 N1 Li2 72.66(16)
C1 N2 C2 112.46(18)
C1 N2 C11 122.00(17)
C2 N2 C11 125.0(2)
C1 N3 C3 111.1(2)
C1 N3 C20 125.35(19)
C3 N3 C20 123.56(19)
C32 N21 C30 111.78(17)
C32 N21 Li1 120.94(17)
C30 N21 Li1 109.34(16)
C32 N21 Li2 110.09(18)
C30 N21 Li2 126.90(17)
Li1 N21 Li2 73.63(16)
C21 N22 C22 112.51(18)
C21 N22 C31 122.79(19)
C22 N22 C31 124.2(2)
C21 N23 C23 111.7(2)
C21 N23 C40 125.84(18)
C23 N23 C40 122.39(19)
N2 C1 N3 103.04(18)
N2 C1 Li1 104.13(17)
N3 C1 Li1 146.2(2)
C3 C2 N2 106.3(2)
C2 C3 N3 107.1(2)
N1 C10 C19 107.36(19)
N1 C10 C17 112.31(19)
C19 C10 C17 107.7(2)
N1 C10 C18 112.7(2)
C19 C10 C18 107.3(2)
C17 C10 C18 109.2(2)
N2 C11 C12 111.85(18)
N1 C12 C11 113.95(18)
N3 C20 C29 109.34(18)
N3 C20 C27 108.81(19)
C29 C20 C27 109.7(2)
N3 C20 C28 108.0(2)
C29 C20 C28 109.6(2)
C27 C20 C28 111.3(2)
N22 C21 N23 102.78(18)
N22 C21 Li2 102.18(17)
N23 C21 Li2 147.5(2)
C23 C22 N22 106.6(2)
C22 C23 N23 106.4(2)
N21 C30 C39 107.67(18)
N21 C30 C38 112.46(18)
C39 C30 C38 107.81(19)
N21 C30 C37 112.57(18)
C39 C30 C37 107.17(19)
C38 C30 C37 108.90(19)
N22 C31 C32 113.19(19)
N22 C31 Li2 74.81(14)
C32 C31 Li2 77.42(15)
N21 C32 C31 112.92(18)
C48 C40 N23 111.8(4)
C48 C40 C49' 119.3(5)
N23 C40 C49' 112.1(4)
C48 C40 C47' 87.8(4)
N23 C40 C47' 111.6(3)
C49' C40 C47' 112.0(4)
C48 C40 C49 112.9(4)
N23 C40 C49 106.9(3)
C49' C40 C49 13.2(5)
C47' C40 C49 124.7(4)
C48 C40 C47 112.9(4)
N23 C40 C47 106.6(3)
C49' C40 C47 92.0(4)
C47' C40 C47 26.3(3)
C49 C40 C47 105.2(4)
C48 C40 C48' 18.6(4)
N23 C40 C48' 105.7(3)
C49' C40 C48' 108.7(4)
C47' C40 C48' 106.3(3)
C49 C40 C48' 99.5(4)
C47 C40 C48' 130.8(4)

loop_
_geom_bond_atom_site_label_1
_geom_bond_atom_site_label_2
_geom_bond_distance
Li1 N21 2.002(4)
Li1 N1 2.029(4)
Li1 C1 2.124(4)
Li1 Li2 2.410(5)
Li2 N21 2.020(4)
Li2 N1 2.039(4)
Li2 C21 2.162(4)
Li2 C31 2.784(5)
N1 C12 1.452(3)
N1 C10 1.465(3)
N2 C1 1.359(3)
N2 C2 1.380(3)
N2 C11 1.464(3)
N3 C1 1.365(3)
N3 C3 1.392(3)
N3 C20 1.488(3)
N21 C32 1.454(3)
N21 C30 1.469(3)
N22 C21 1.358(3)
N22 C22 1.377(3)
N22 C31 1.465(3)
N23 C21 1.367(3)
N23 C23 1.390(3)
N23 C40 1.489(3)
C2 C3 1.336(3)
C10 C19 1.522(3)
C10 C17 1.540(3)
C10 C18 1.542(3)
C11 C12 1.521(3)
C20 C29 1.522(3)
C20 C27 1.524(3)
C20 C28 1.525(3)
C22 C23 1.343(3)
C30 C39 1.522(3)
C30 C38 1.536(3)
C30 C37 1.541(3)
C31 C32 1.517(3)
C40 C48 1.479(6)
C40 C49' 1.505(5)
C40 C47' 1.511(5)
C40 C49 1.535(5)
C40 C47 1.557(5)
C40 C48' 1.584(5)
